data_7156881
loop_
_publ_author_name
'Antonova, Yulia A.'
'Nelyubina, Yulia V.'
'Sukhorukov, Alexey Yu'
'Ioffe, Sema L.'
'Tabolin, Andrey A.'

_publ_section_title
;
 Tandem double acylation/[3,3]-rearrangement of aliphatic nitro compounds:
 a route to \a-oxygenated oxime derivatives.
;
_journal_issue 24
_journal_name_full 'Organic &amp; biomolecular chemistry'
_journal_page_first 5997
_journal_page_last 6006
_journal_paper_doi 10.1039/c9ob01005j
_journal_volume 17
_journal_year 2019
_chemical_formula_moiety 'C24 H35 N O6'
_chemical_formula_sum 'C24 H35 N O6'
_chemical_formula_weight 433.55
_space_group_crystal_system monoclinic
_space_group_IT_number 14
_space_group_name_Hall '-P 2ybc'
_space_group_name_H-M_alt 'P 1 21/c 1'
_symmetry_Int_Tables_number 14
_symmetry_space_group_name_Hall '-P 2ybc'
_symmetry_space_group_name_H-M 'P 1 21/c 1'
_atom_sites_solution_primary dual
_audit_creation_date 2019-03-28
_audit_creation_method
;
Olex2 1.2
(compiled 2018.05.29 svn.r3508 for OlexSys, GUI svn.r5506)
;
_audit_update_record
;
2019-03-28 deposited with the CCDC.    2019-05-29 downloaded from the CCDC.
;
_cell_angle_alpha 90
_cell_angle_beta 101.6050(10)
_cell_angle_gamma 90
_cell_formula_units_Z 8
_cell_length_a 19.9226(4)
_cell_length_b 12.6653(3)
_cell_length_c 18.9998(4)
_cell_measurement_reflns_used 9375
_cell_measurement_temperature 120
_cell_measurement_theta_max 67.89
_cell_measurement_theta_min 4.16
_cell_volume 4696.13(18)
_computing_molecular_graphics 'Olex2 (Dolomanov et al., 2009)'
_computing_publication_material 'Olex2 (Dolomanov et al., 2009)'
_computing_structure_refinement 'olex2.refine (Bourhis et al., 2015)'
_computing_structure_solution 'ShelXT (Sheldrick, 2015)'
_diffrn_ambient_temperature 120
_diffrn_measured_fraction_theta_full 0.9982
_diffrn_measured_fraction_theta_max 0.9982
_diffrn_measurement_device_type 'Bruker APEX-II CCD'
_diffrn_measurement_method '\f and \w scans'
_diffrn_radiation_monochromator graphite
_diffrn_radiation_type 'Cu K\a'
_diffrn_radiation_wavelength 1.54178
_diffrn_reflns_av_R_equivalents 0.0312
_diffrn_reflns_av_unetI/netI 0.0158
_diffrn_reflns_limit_h_max 23
_diffrn_reflns_limit_h_min -22
_diffrn_reflns_limit_k_max 15
_diffrn_reflns_limit_k_min -15
_diffrn_reflns_limit_l_max 22
_diffrn_reflns_limit_l_min -22
_diffrn_reflns_number 73945
_diffrn_reflns_theta_full 67.4847
_diffrn_reflns_theta_max 67.48
_diffrn_reflns_theta_min 2.26
_diffrn_standards_number 0
_exptl_absorpt_coefficient_mu 0.712
_exptl_absorpt_correction_T_max 0.7530
_exptl_absorpt_correction_T_min 0.6806
_exptl_absorpt_correction_type multi-scan
_exptl_absorpt_process_details
;
SADABS-2008/1 (Bruker,2008) was used for absorption correction.
wR2(int) was 0.1258 before and 0.0482 after correction.
The Ratio of minimum to maximum transmission is 0.9039.
The \l/2 correction factor is Not present.
;
_exptl_crystal_colour colourless
_exptl_crystal_colour_primary colourless
_exptl_crystal_density_diffrn 1.2263
_exptl_crystal_description prism
_exptl_crystal_F_000 1878.2268
_exptl_crystal_size_max 0.35
_exptl_crystal_size_mid 0.05
_exptl_crystal_size_min 0.05
_refine_diff_density_max 0.1833
_refine_diff_density_min -0.2468
_refine_diff_density_rms 0.0442
_refine_ls_d_res_high 0.8345
_refine_ls_d_res_low 19.5153
_refine_ls_goodness_of_fit_ref 1.0336
_refine_ls_hydrogen_treatment constr
_refine_ls_matrix_type full
_refine_ls_number_constraints 104
_refine_ls_number_parameters 573
_refine_ls_number_reflns 8451
_refine_ls_number_restraints 0
_refine_ls_restrained_S_all 1.0336
_refine_ls_R_factor_all 0.0381
_refine_ls_R_factor_gt 0.0330
_refine_ls_shift/su_max 0.0004
_refine_ls_shift/su_mean 0.0001
_refine_ls_structure_factor_coef Fsqd
_refine_ls_weighting_details 'w=1/[\s^2^(Fo^2^)+(0.0485P)^2^+1.1763P] where P=(Fo^2^+2Fc^2^)/3'
_refine_ls_weighting_scheme calc
_refine_ls_wR_factor_gt 0.0879
_refine_ls_wR_factor_ref 0.0923
_reflns_Friedel_coverage 0.0
_reflns_limit_h_max 23
_reflns_limit_h_min -23
_reflns_limit_k_max 15
_reflns_limit_k_min 0
_reflns_limit_l_max 22
_reflns_limit_l_min 0
_reflns_number_gt 7371
_reflns_number_total 8451
_reflns_threshold_expression I>=2u(I)
_cod_data_source_file c9ob01005j2.cif
_cod_data_source_block a
_cod_depositor_comments 'Adding full bibliography for 7156881.cif.'
_cod_database_code 7156881
_olex2_refinement_description
;
1. Fixed Uiso
 At 1.2 times of:
  All C(H) groups, All C(H,H) groups
 At 1.5 times of:
  All C(H,H,H) groups
2.a Ternary CH refined with riding coordinates:
 C13(H13), C13A(H13A)
2.b Secondary CH2 refined with riding coordinates:
 C7(H7a,H7b), C14(H14a,H14b), C16(H16a,H16b), C17(H17a,H17b), C7A(H7Aa,H7Ab),
 C14A(H14c,H14d), C16A(H16c,H16d), C17A(H17c,H17d)
2.c Aromatic/amide H refined with riding coordinates:
 C20(H20), C21(H21), C22(H22), C23(H23), C24(H24), C20A(H20A), C21A(H21A),
 C22A(H22A), C23A(H23A), C24A(H24A)
2.d Idealised Me refined as rotating group:
 C4(H4a,H4b,H4c), C5(H5a,H5b,H5c), C6(H6a,H6b,H6c), C10(H10a,H10b,H10c),
 C11(H11a,H11b,H11c), C12(H12a,H12b,H12c), C18(H18a,H18b,H18c), C4A(H4Aa,H4Ab,
 H4Ac), C5A(H5Aa,H5Ab,H5Ac), C6A(H6Aa,H6Ab,H6Ac), C10A(H10d,H10e,H10f),
 C11A(H11d,H11e,H11f), C12A(H12d,H12e,H12f), C18A(H18d,H18e,H18f)
;
_olex2_submission_special_instructions 'No special instructions were received'

loop_
_space_group_symop_id
_space_group_symop_operation_xyz
1 x,y,z
2 -x,y+1/2,-z+1/2
3 -x,-y,-z
4 x,-y-1/2,z-1/2

loop_
_atom_site_label
_atom_site_type_symbol
_atom_site_fract_x
_atom_site_fract_y
_atom_site_fract_z
_atom_site_U_iso_or_equiv
_atom_site_adp_type
_atom_site_occupancy
_atom_site_refinement_flags_posn
N1 N 0.99515(4) 0.37900(7) 0.32335(5) 0.0207(2) Uani 1.000000 .
O1 O 0.94041(4) 0.33309(6) 0.35291(4) 0.02289(17) Uani 1.000000 .
O2 O 1.00721(4) 0.18744(6) 0.37372(4) 0.02661(18) Uani 1.000000 .
O3 O 1.09694(4) 0.48275(6) 0.28562(4) 0.02037(16) Uani 1.000000 .
O4 O 1.09840(4) 0.56268(6) 0.39149(4) 0.02844(19) Uani 1.000000 .
O5 O 0.90570(4) 0.41150(6) 0.15083(4) 0.03038(19) Uani 1.000000 .
O6 O 0.79919(4) 0.42551(6) 0.17739(4) 0.02947(19) Uani 1.000000 .
C1 C 0.97561(5) 0.46675(8) 0.29298(5) 0.0186(2) Uani 1.000000 .
C2 C 0.95516(6) 0.23280(8) 0.37690(5) 0.0193(2) Uani 1.000000 .
C3 C 0.89434(6) 0.18698(9) 0.40424(6) 0.0236(2) Uani 1.000000 .
C4 C 0.91656(7) 0.08391(10) 0.44400(8) 0.0387(3) Uani 1.000000 .
H4a H 0.9402(5) 0.0394(3) 0.4145(2) 0.0581(5) Uiso 1.000000 GR
H4b H 0.9476(4) 0.09961(11) 0.4897(3) 0.0581(5) Uiso 1.000000 GR
H4c H 0.87611(9) 0.0467(4) 0.4533(5) 0.0581(5) Uiso 1.000000 GR
C5 C 0.86799(6) 0.26530(10) 0.45371(6) 0.0303(3) Uani 1.000000 .
H5a H 0.90602(11) 0.2878(5) 0.4919(3) 0.0455(4) Uiso 1.000000 GR
H5b H 0.8484(4) 0.3270(3) 0.42582(11) 0.0455(4) Uiso 1.000000 GR
H5c H 0.8327(3) 0.2313(2) 0.4751(4) 0.0455(4) Uiso 1.000000 GR
C6 C 0.83848(6) 0.16441(11) 0.33745(6) 0.0324(3) Uani 1.000000 .
H6a H 0.8237(3) 0.23091(13) 0.3128(3) 0.0486(4) Uiso 1.000000 GR
H6b H 0.85686(15) 0.1175(6) 0.3049(2) 0.0486(4) Uiso 1.000000 GR
H6c H 0.7993(2) 0.1304(7) 0.35210(8) 0.0486(4) Uiso 1.000000 GR
C7 C 1.02900(5) 0.52386(9) 0.26138(6) 0.0214(2) Uani 1.000000 .
H7a H 1.02864(5) 0.59955(9) 0.27433(6) 0.0257(3) Uiso 1.000000 R
H7b H 1.01679(5) 0.51864(9) 0.20835(6) 0.0257(3) Uiso 1.000000 R
C8 C 1.12624(5) 0.50743(8) 0.35448(6) 0.0194(2) Uani 1.000000 .
C9 C 1.19693(5) 0.45858(9) 0.37664(6) 0.0212(2) Uani 1.000000 .
C10 C 1.19011(6) 0.33795(9) 0.37103(7) 0.0291(3) Uani 1.000000 .
H10a H 1.1591(3) 0.31330(11) 0.4016(4) 0.0437(4) Uiso 1.000000 GR
H10b H 1.1716(4) 0.31809(10) 0.32105(11) 0.0437(4) Uiso 1.000000 GR
H10c H 1.23527(9) 0.30547(9) 0.3869(4) 0.0437(4) Uiso 1.000000 GR
C11 C 1.22703(6) 0.49150(10) 0.45385(6) 0.0305(3) Uani 1.000000 .
H11a H 1.2308(4) 0.56860(11) 0.45655(11) 0.0457(4) Uiso 1.000000 GR
H11b H 1.1970(2) 0.4670(6) 0.48553(9) 0.0457(4) Uiso 1.000000 GR
H11c H 1.2726(2) 0.4600(6) 0.46903(17) 0.0457(4) Uiso 1.000000 GR
C12 C 1.24249(6) 0.49879(10) 0.32612(6) 0.0299(3) Uani 1.000000 .
H12a H 1.2227(2) 0.4776(6) 0.27670(9) 0.0448(4) Uiso 1.000000 GR
H12b H 1.2454(4) 0.57596(11) 0.3289(4) 0.0448(4) Uiso 1.000000 GR
H12c H 1.28847(14) 0.4685(6) 0.3405(3) 0.0448(4) Uiso 1.000000 GR
C13 C 0.90738(5) 0.52232(8) 0.28827(5) 0.0189(2) Uani 1.000000 .
H13 H 0.87393(5) 0.46986(8) 0.30039(5) 0.0227(3) Uiso 1.000000 R
C14 C 0.87769(5) 0.56714(8) 0.21339(5) 0.0200(2) Uani 1.000000 .
H14a H 0.83912(5) 0.61467(8) 0.21715(5) 0.0240(3) Uiso 1.000000 R
H14b H 0.91339(5) 0.61034(8) 0.19766(5) 0.0240(3) Uiso 1.000000 R
C15 C 0.85236(6) 0.48506(9) 0.15608(6) 0.0224(2) Uani 1.000000 .
C16 C 0.80497(8) 0.32102(10) 0.15074(7) 0.0403(3) Uani 1.000000 .
H16a H 0.78523(8) 0.26825(10) 0.17923(7) 0.0484(4) Uiso 1.000000 R
H16b H 0.78186(8) 0.31515(10) 0.09964(7) 0.0484(4) Uiso 1.000000 R
C17 C 0.88138(8) 0.30706(10) 0.15973(7) 0.0402(3) Uani 1.000000 .
H17a H 0.89258(8) 0.25867(10) 0.12283(7) 0.0483(4) Uiso 1.000000 R
H17b H 0.90150(8) 0.27891(10) 0.20797(7) 0.0483(4) Uiso 1.000000 R
C18 C 0.82765(6) 0.53639(10) 0.08335(6) 0.0277(3) Uani 1.000000 .
H18a H 0.8066(4) 0.48281(16) 0.04860(13) 0.0416(4) Uiso 1.000000 GR
H18b H 0.7938(3) 0.5909(5) 0.08738(12) 0.0416(4) Uiso 1.000000 GR
H18c H 0.86660(9) 0.5686(6) 0.0671(2) 0.0416(4) Uiso 1.000000 GR
C19 C 0.91784(5) 0.60834(9) 0.34604(6) 0.0208(2) Uani 1.000000 .
C20 C 0.91707(6) 0.58075(10) 0.41693(6) 0.0279(3) Uani 1.000000 .
H20 H 0.91020(6) 0.50915(10) 0.42860(6) 0.0335(3) Uiso 1.000000 R
C21 C 0.92625(6) 0.65681(11) 0.47063(6) 0.0334(3) Uani 1.000000 .
H21 H 0.92561(6) 0.63708(11) 0.51872(6) 0.0401(3) Uiso 1.000000 R
C22 C 0.93636(6) 0.76150(11) 0.45418(7) 0.0336(3) Uani 1.000000 .
H22 H 0.94140(6) 0.81396(11) 0.49061(7) 0.0403(3) Uiso 1.000000 R
C23 C 0.93904(6) 0.78909(10) 0.38428(7) 0.0326(3) Uani 1.000000 .
H23 H 0.94712(6) 0.86046(10) 0.37304(7) 0.0391(3) Uiso 1.000000 R
C24 C 0.93003(6) 0.71322(9) 0.33057(6) 0.0262(2) Uani 1.000000 .
H24 H 0.93219(6) 0.73296(9) 0.28284(6) 0.0314(3) Uiso 1.000000 R
N1A N 0.50323(4) 0.36876(7) 0.17327(5) 0.0209(2) Uani 1.000000 .
O1A O 0.55682(4) 0.41654(6) 0.14252(4) 0.02153(17) Uani 1.000000 .
O2A O 0.48746(4) 0.55944(6) 0.12410(4) 0.02856(19) Uani 1.000000 .
O3A O 0.40440(4) 0.27065(6) 0.21892(4) 0.02050(16) Uani 1.000000 .
O4A O 0.38991(4) 0.19172(6) 0.11098(4) 0.02831(19) Uani 1.000000 .
O5A O 0.59103(4) 0.34578(6) 0.34509(4) 0.02802(19) Uani 1.000000 .
O6A O 0.69872(4) 0.33323(6) 0.32157(4) 0.02851(19) Uani 1.000000 .
C1A C 0.52419(5) 0.28231(8) 0.20470(5) 0.0186(2) Uani 1.000000 .
C2A C 0.53950(5) 0.51620(8) 0.11834(5) 0.0184(2) Uani 1.000000 .
C3A C 0.59636(6) 0.56548(8) 0.08611(6) 0.0214(2) Uani 1.000000 .
C4A C 0.56558(7) 0.65659(10) 0.03722(7) 0.0335(3) Uani 1.000000 .
H4Aa H 0.5319(4) 0.62874(12) -0.0034(3) 0.0502(4) Uiso 1.000000 GR
H4Ab H 0.5430(4) 0.7063(4) 0.06452(15) 0.0502(4) Uiso 1.000000 GR
H4Ac H 0.60207(9) 0.6931(5) 0.0192(4) 0.0502(4) Uiso 1.000000 GR
C5A C 0.62922(6) 0.48439(9) 0.04380(6) 0.0258(2) Uani 1.000000 .
H5Aa H 0.6512(4) 0.4289(4) 0.07639(10) 0.0387(4) Uiso 1.000000 GR
H5Ab H 0.59385(9) 0.4530(5) 0.0063(3) 0.0387(4) Uiso 1.000000 GR
H5Ac H 0.6637(3) 0.51932(16) 0.0216(4) 0.0387(4) Uiso 1.000000 GR
C6A C 0.65037(6) 0.60727(10) 0.14943(7) 0.0318(3) Uani 1.000000 .
H6Aa H 0.62869(11) 0.6564(6) 0.1779(3) 0.0477(4) Uiso 1.000000 GR
H6Ab H 0.6703(3) 0.54804(13) 0.1798(3) 0.0477(4) Uiso 1.000000 GR
H6Ac H 0.6866(2) 0.6440(6) 0.13101(7) 0.0477(4) Uiso 1.000000 GR
C7A C 0.47154(5) 0.22474(9) 0.23726(6) 0.0219(2) Uani 1.000000 .
H7Aa H 0.48658(5) 0.22459(9) 0.29020(6) 0.0263(3) Uiso 1.000000 R
H7Ab H 0.46909(5) 0.15041(9) 0.22080(6) 0.0263(3) Uiso 1.000000 R
C8A C 0.36855(5) 0.24887(8) 0.15197(6) 0.0195(2) Uani 1.000000 .
C9A C 0.29945(5) 0.30407(8) 0.13775(6) 0.0209(2) Uani 1.000000 .
C10A C 0.31131(6) 0.42328(9) 0.14657(7) 0.0302(3) Uani 1.000000 .
H10d H 0.3313(4) 0.43923(12) 0.19689(11) 0.0453(4) Uiso 1.000000 GR
H10e H 0.3427(4) 0.44648(15) 0.1160(4) 0.0453(4) Uiso 1.000000 GR
H10f H 0.26750(9) 0.46039(10) 0.1324(5) 0.0453(4) Uiso 1.000000 GR
C11A C 0.26176(6) 0.27830(11) 0.06151(6) 0.0334(3) Uani 1.000000 .
H11d H 0.2889(2) 0.3029(7) 0.02707(7) 0.0501(4) Uiso 1.000000 GR
H11e H 0.2551(4) 0.20179(13) 0.05659(16) 0.0501(4) Uiso 1.000000 GR
H11f H 0.2171(2) 0.3137(6) 0.05193(19) 0.0501(4) Uiso 1.000000 GR
C12A C 0.25763(6) 0.26442(10) 0.19186(7) 0.0322(3) Uani 1.000000 .
H12d H 0.2514(4) 0.18785(15) 0.1868(3) 0.0482(4) Uiso 1.000000 GR
H12e H 0.2820(2) 0.2809(6) 0.24074(7) 0.0482(4) Uiso 1.000000 GR
H12f H 0.21275(19) 0.2991(5) 0.1827(3) 0.0482(4) Uiso 1.000000 GR
C13A C 0.59336(5) 0.22892(8) 0.21098(5) 0.0184(2) Uani 1.000000 .
H13A H 0.62607(5) 0.28217(8) 0.19835(5) 0.0221(3) Uiso 1.000000 R
C14A C 0.62314(5) 0.18809(8) 0.28712(5) 0.0192(2) Uani 1.000000 .
H14c H 0.58809(5) 0.14386(8) 0.30318(5) 0.0230(3) Uiso 1.000000 R
H14d H 0.66289(5) 0.14222(8) 0.28489(5) 0.0230(3) Uiso 1.000000 R
C15A C 0.64593(6) 0.27327(9) 0.34290(6) 0.0214(2) Uani 1.000000 .
C16A C 0.69061(8) 0.43904(10) 0.34482(7) 0.0400(3) Uani 1.000000 .
H16c H 0.71284(8) 0.44862(10) 0.39591(7) 0.0480(4) Uiso 1.000000 R
H16d H 0.71000(8) 0.49062(10) 0.31521(7) 0.0480(4) Uiso 1.000000 R
C17A C 0.61387(8) 0.45044(10) 0.33416(7) 0.0381(3) Uani 1.000000 .
H17c H 0.59405(8) 0.47579(10) 0.28509(7) 0.0457(4) Uiso 1.000000 R
H17d H 0.60124(8) 0.50015(10) 0.36956(7) 0.0457(4) Uiso 1.000000 R
C18A C 0.66919(6) 0.22638(9) 0.41753(6) 0.0267(3) Uani 1.000000 .
H18d H 0.6889(4) 0.28214(16) 0.45115(11) 0.0401(4) Uiso 1.000000 GR
H18e H 0.62982(10) 0.1949(6) 0.4334(2) 0.0401(4) Uiso 1.000000 GR
H18f H 0.7038(3) 0.1719(5) 0.41610(11) 0.0401(4) Uiso 1.000000 GR
C19A C 0.58617(5) 0.13994(8) 0.15538(6) 0.0196(2) Uani 1.000000 .
C20A C 0.59556(6) 0.16232(9) 0.08614(6) 0.0244(2) Uani 1.000000 .
H20A H 0.60567(6) 0.23252(9) 0.07404(6) 0.0293(3) Uiso 1.000000 R
C21A C 0.59033(6) 0.08340(10) 0.03474(6) 0.0290(3) Uani 1.000000 .
H21A H 0.59692(6) 0.09995(10) -0.01216(6) 0.0348(3) Uiso 1.000000 R
C22A C 0.57556(6) -0.01936(10) 0.05133(6) 0.0284(3) Uani 1.000000 .
H22A H 0.57277(6) -0.07357(10) 0.01630(6) 0.0341(3) Uiso 1.000000 R
C23A C 0.56489(6) -0.04230(9) 0.11950(6) 0.0271(3) Uani 1.000000 .
H23A H 0.55399(6) -0.11241(9) 0.13102(6) 0.0325(3) Uiso 1.000000 R
C24A C 0.57004(5) 0.03664(9) 0.17124(6) 0.0227(2) Uani 1.000000 .
H24A H 0.56251(5) 0.02001(9) 0.21779(6) 0.0273(3) Uiso 1.000000 R

loop_
_atom_site_aniso_label
_atom_site_aniso_U_11
_atom_site_aniso_U_22
_atom_site_aniso_U_33
_atom_site_aniso_U_12
_atom_site_aniso_U_13
_atom_site_aniso_U_23
N1 0.0178(4) 0.0219(5) 0.0240(5) -0.0014(4) 0.0081(4) 0.0033(4)
O1 0.0193(4) 0.0204(4) 0.0311(4) 0.0007(3) 0.0102(3) 0.0066(3)
O2 0.0284(4) 0.0222(4) 0.0316(4) 0.0052(3) 0.0117(3) 0.0021(3)
O3 0.0160(4) 0.0244(4) 0.0211(4) 0.0015(3) 0.0045(3) 0.0019(3)
O4 0.0288(4) 0.0256(4) 0.0313(4) 0.0046(3) 0.0069(3) -0.0064(3)
O5 0.0331(5) 0.0250(4) 0.0319(4) 0.0098(4) 0.0037(4) -0.0036(3)
O6 0.0310(4) 0.0262(4) 0.0303(4) -0.0085(3) 0.0039(3) -0.0008(3)
C1 0.0184(5) 0.0196(5) 0.0176(5) 0.0009(4) 0.0034(4) -0.0005(4)
C2 0.0245(6) 0.0174(5) 0.0158(5) -0.0004(4) 0.0034(4) -0.0019(4)
C3 0.0274(6) 0.0210(5) 0.0240(5) -0.0033(5) 0.0093(5) -0.0003(4)
C4 0.0454(8) 0.0268(6) 0.0480(8) -0.0032(6) 0.0194(6) 0.0104(6)
C5 0.0328(7) 0.0323(6) 0.0301(6) -0.0078(5) 0.0166(5) -0.0072(5)
C6 0.0283(6) 0.0400(7) 0.0307(6) -0.0109(5) 0.0103(5) -0.0099(5)
C7 0.0165(5) 0.0237(5) 0.0241(5) 0.0023(4) 0.0040(4) 0.0060(4)
C8 0.0206(5) 0.0153(5) 0.0228(5) -0.0034(4) 0.0055(4) 0.0011(4)
C9 0.0188(5) 0.0219(5) 0.0226(5) 0.0008(4) 0.0032(4) 0.0019(4)
C10 0.0295(6) 0.0222(6) 0.0353(6) 0.0055(5) 0.0060(5) 0.0027(5)
C11 0.0266(6) 0.0361(7) 0.0264(6) -0.0016(5) -0.0003(5) -0.0001(5)
C12 0.0205(6) 0.0377(7) 0.0320(6) 0.0020(5) 0.0068(5) 0.0069(5)
C13 0.0169(5) 0.0190(5) 0.0211(5) 0.0003(4) 0.0046(4) 0.0006(4)
C14 0.0188(5) 0.0193(5) 0.0218(5) 0.0022(4) 0.0040(4) 0.0015(4)
C15 0.0210(5) 0.0219(5) 0.0243(5) 0.0027(4) 0.0044(4) 0.0005(4)
C16 0.0567(9) 0.0239(6) 0.0340(7) -0.0105(6) -0.0061(6) -0.0016(5)
C17 0.0610(9) 0.0206(6) 0.0333(7) 0.0068(6) -0.0044(6) -0.0044(5)
C18 0.0289(6) 0.0306(6) 0.0228(5) 0.0032(5) 0.0030(5) 0.0001(5)
C19 0.0141(5) 0.0242(6) 0.0242(5) 0.0018(4) 0.0040(4) -0.0024(4)
C20 0.0275(6) 0.0306(6) 0.0271(6) -0.0016(5) 0.0093(5) -0.0017(5)
C21 0.0305(7) 0.0460(8) 0.0254(6) -0.0024(6) 0.0095(5) -0.0074(5)
C22 0.0265(6) 0.0386(7) 0.0350(7) -0.0004(5) 0.0048(5) -0.0161(5)
C23 0.0315(7) 0.0252(6) 0.0393(7) -0.0008(5) 0.0029(5) -0.0070(5)
C24 0.0252(6) 0.0241(6) 0.0282(6) 0.0010(5) 0.0027(5) -0.0015(5)
N1A 0.0175(4) 0.0225(5) 0.0242(5) -0.0011(4) 0.0081(4) 0.0045(4)
O1A 0.0185(4) 0.0201(4) 0.0279(4) 0.0010(3) 0.0095(3) 0.0071(3)
O2A 0.0281(4) 0.0221(4) 0.0390(5) 0.0051(3) 0.0153(4) 0.0039(3)
O3A 0.0155(4) 0.0246(4) 0.0216(4) 0.0014(3) 0.0043(3) 0.0023(3)
O4A 0.0320(4) 0.0239(4) 0.0297(4) 0.0037(3) 0.0078(3) -0.0041(3)
O5A 0.0324(5) 0.0210(4) 0.0298(4) 0.0086(3) 0.0042(3) -0.0009(3)
O6A 0.0305(4) 0.0246(4) 0.0295(4) -0.0095(3) 0.0039(3) 0.0008(3)
C1A 0.0182(5) 0.0198(5) 0.0178(5) 0.0007(4) 0.0033(4) 0.0003(4)
C2A 0.0221(5) 0.0169(5) 0.0159(5) -0.0001(4) 0.0028(4) -0.0019(4)
C3A 0.0259(6) 0.0180(5) 0.0216(5) -0.0028(4) 0.0084(4) -0.0009(4)
C4A 0.0406(7) 0.0257(6) 0.0378(7) 0.0010(5) 0.0166(6) 0.0088(5)
C5A 0.0297(6) 0.0244(6) 0.0263(6) -0.0035(5) 0.0130(5) -0.0040(5)
C6A 0.0277(6) 0.0380(7) 0.0318(6) -0.0112(5) 0.0111(5) -0.0122(5)
C7A 0.0163(5) 0.0234(5) 0.0261(5) 0.0032(4) 0.0045(4) 0.0065(4)
C8A 0.0213(5) 0.0155(5) 0.0221(5) -0.0032(4) 0.0054(4) 0.0028(4)
C9A 0.0198(5) 0.0204(5) 0.0222(5) -0.0004(4) 0.0032(4) 0.0008(4)
C10A 0.0296(6) 0.0212(6) 0.0383(7) 0.0045(5) 0.0032(5) 0.0025(5)
C11A 0.0269(6) 0.0412(7) 0.0286(6) 0.0009(5) -0.0028(5) -0.0033(5)
C12A 0.0225(6) 0.0383(7) 0.0376(7) 0.0035(5) 0.0109(5) 0.0090(5)
C13A 0.0161(5) 0.0183(5) 0.0214(5) 0.0005(4) 0.0049(4) 0.0018(4)
C14A 0.0169(5) 0.0180(5) 0.0223(5) 0.0023(4) 0.0034(4) 0.0024(4)
C15A 0.0209(5) 0.0196(5) 0.0236(5) 0.0017(4) 0.0039(4) 0.0023(4)
C16A 0.0596(9) 0.0220(6) 0.0326(7) -0.0125(6) -0.0043(6) 0.0002(5)
C17A 0.0606(9) 0.0186(6) 0.0307(6) 0.0053(6) -0.0008(6) -0.0011(5)
C18A 0.0306(6) 0.0258(6) 0.0224(5) 0.0031(5) 0.0022(5) 0.0020(5)
C19A 0.0131(5) 0.0224(5) 0.0231(5) 0.0017(4) 0.0032(4) -0.0003(4)
C20A 0.0238(6) 0.0244(6) 0.0254(6) -0.0013(5) 0.0056(4) 0.0010(4)
C21A 0.0278(6) 0.0362(7) 0.0236(6) -0.0020(5) 0.0064(5) -0.0030(5)
C22A 0.0224(6) 0.0314(6) 0.0303(6) -0.0008(5) 0.0027(5) -0.0098(5)
C23A 0.0227(6) 0.0226(6) 0.0352(6) -0.0023(5) 0.0039(5) -0.0027(5)
C24A 0.0192(5) 0.0236(6) 0.0254(5) 0.0001(4) 0.0046(4) 0.0009(4)

loop_
_atom_type_symbol
_atom_type_scat_dispersion_real
_atom_type_scat_dispersion_imag
_atom_type_scat_Cromer_Mann_a1
_atom_type_scat_Cromer_Mann_a2
_atom_type_scat_Cromer_Mann_a3
_atom_type_scat_Cromer_Mann_a4
_atom_type_scat_Cromer_Mann_b1
_atom_type_scat_Cromer_Mann_b2
_atom_type_scat_Cromer_Mann_b3
_atom_type_scat_Cromer_Mann_b4
_atom_type_scat_Cromer_Mann_c
_atom_type_scat_source
_atom_type_scat_dispersion_source
H 0.00000 0.00000 0.49300 0.32291 0.14019 0.04081 10.51090 26.12570 3.14236 57.79970 0.0030380000826 'International Tables Volume C Table 6.1.1.4 (pp. 500-502)' 'Henke, Gullikson and Davis, At. Data and Nucl. Data Tables, 1993, 54, 2'
C 0.01920 0.00962 2.31000 1.02000 1.58860 0.86500 20.84390 10.20750 0.56870 51.65120 0.215599998832 'International Tables Volume C Table 6.1.1.4 (pp. 500-502)' 'Henke, Gullikson and Davis, At. Data and Nucl. Data Tables, 1993, 54, 2'
O 0.05239 0.03376 3.04850 2.28680 1.54630 0.86700 13.27710 5.70110 0.32390 32.90890 0.250800013542 'International Tables Volume C Table 6.1.1.4 (pp. 500-502)' 'Henke, Gullikson and Davis, At. Data and Nucl. Data Tables, 1993, 54, 2'
N 0.03256 0.01839 12.21260 3.13220 2.01250 1.16630 0.00570 9.89330 28.99750 0.58260 -11.5290002823 'International Tables Volume C Table 6.1.1.4 (pp. 500-502)' 'Henke, Gullikson and Davis, At. Data and Nucl. Data Tables, 1993, 54, 2'

loop_
_geom_angle_atom_site_label_1
_geom_angle_atom_site_label_2
_geom_angle_atom_site_label_3
_geom_angle
C1 N1 O1 109.91(8)
C2 O1 N1 112.12(8)
C8 O3 C7 114.84(8)
C17 O5 C15 108.63(9)
C16 O6 C15 105.79(9)
C7 C1 N1 114.99(9)
C13 C1 N1 128.22(10)
C13 C1 C7 116.71(9)
O2 C2 O1 124.15(10)
C3 C2 O1 109.64(9)
C3 C2 O2 126.14(10)
C4 C3 C2 108.79(10)
C5 C3 C2 110.90(9)
C5 C3 C4 110.55(10)
C6 C3 C2 106.40(9)
C6 C3 C4 109.81(10)
C6 C3 C5 110.29(10)
H4a C4 C3 109.5
H4b C4 C3 109.5
H4b C4 H4a 109.5
H4c C4 C3 109.5
H4c C4 H4a 109.5
H4c C4 H4b 109.5
H5a C5 C3 109.5
H5b C5 C3 109.5
H5b C5 H5a 109.5
H5c C5 C3 109.5
H5c C5 H5a 109.5
H5c C5 H5b 109.5
H6a C6 C3 109.5
H6b C6 C3 109.5
H6b C6 H6a 109.5
H6c C6 C3 109.5
H6c C6 H6a 109.5
H6c C6 H6b 109.5
C1 C7 O3 113.16(8)
H7a C7 O3 108.95(5)
H7a C7 C1 108.95(6)
H7b C7 O3 108.95(5)
H7b C7 C1 108.95(6)
H7b C7 H7a 107.8
O4 C8 O3 122.52(10)
C9 C8 O3 111.62(9)
C9 C8 O4 125.85(10)
C10 C9 C8 108.79(9)
C11 C9 C8 108.57(9)
C11 C9 C10 110.51(9)
C12 C9 C8 108.89(9)
C12 C9 C10 110.00(10)
C12 C9 C11 110.05(9)
H10a C10 C9 109.5
H10b C10 C9 109.5
H10b C10 H10a 109.5
H10c C10 C9 109.5
H10c C10 H10a 109.5
H10c C10 H10b 109.5
H11a C11 C9 109.5
H11b C11 C9 109.5
H11b C11 H11a 109.5
H11c C11 C9 109.5
H11c C11 H11a 109.5
H11c C11 H11b 109.5
H12a C12 C9 109.5
H12b C12 C9 109.5
H12b C12 H12a 109.5
H12c C12 C9 109.5
H12c C12 H12a 109.5
H12c C12 H12b 109.5
H13 C13 C1 107.98(6)
C14 C13 C1 113.55(8)
C14 C13 H13 107.98(6)
C19 C13 C1 107.26(8)
C19 C13 H13 107.98(6)
C19 C13 C14 111.89(9)
H14a C14 C13 108.52(6)
H14b C14 C13 108.52(6)
H14b C14 H14a 107.5
C15 C14 C13 114.98(9)
C15 C14 H14a 108.52(6)
C15 C14 H14b 108.52(6)
O6 C15 O5 106.28(9)
C14 C15 O5 110.59(9)
C14 C15 O6 108.55(9)
C18 C15 O5 108.94(9)
C18 C15 O6 111.25(9)
C18 C15 C14 111.12(9)
H16a C16 O6 111.23(7)
H16b C16 O6 111.23(6)
H16b C16 H16a 109.1
C17 C16 O6 102.69(10)
C17 C16 H16a 111.23(7)
C17 C16 H16b 111.23(7)
C16 C17 O5 103.68(10)
H17a C17 O5 111.02(7)
H17a C17 C16 111.02(7)
H17b C17 O5 111.02(6)
H17b C17 C16 111.02(7)
H17b C17 H17a 109.0
H18a C18 C15 109.5
H18b C18 C15 109.5
H18b C18 H18a 109.5
H18c C18 C15 109.5
H18c C18 H18a 109.5
H18c C18 H18b 109.5
C20 C19 C13 119.20(10)
C24 C19 C13 122.14(10)
C24 C19 C20 118.64(10)
H20 C20 C19 119.65(7)
C21 C20 C19 120.70(11)
C21 C20 H20 119.65(7)
H21 C21 C20 119.94(7)
C22 C21 C20 120.12(12)
C22 C21 H21 119.94(7)
H22 C22 C21 120.24(7)
C23 C22 C21 119.53(11)
C23 C22 H22 120.24(7)
H23 C23 C22 119.78(7)
C24 C23 C22 120.44(12)
C24 C23 H23 119.78(7)
C23 C24 C19 120.52(11)
H24 C24 C19 119.74(7)
H24 C24 C23 119.74(7)
C1A N1A O1A 110.41(8)
C2A O1A N1A 111.43(8)
C8A O3A C7A 115.75(8)
C17A O5A C15A 108.81(9)
C16A O6A C15A 106.06(9)
C7A C1A N1A 114.67(9)
C13A C1A N1A 128.70(9)
C13A C1A C7A 116.58(9)
O2A C2A O1A 123.91(10)
C3A C2A O1A 110.85(9)
C3A C2A O2A 125.20(10)
C4A C3A C2A 108.23(9)
C5A C3A C2A 111.53(9)
C5A C3A C4A 110.42(9)
C6A C3A C2A 106.63(9)
C6A C3A C4A 110.32(10)
C6A C3A C5A 109.64(9)
H4Aa C4A C3A 109.5
H4Ab C4A C3A 109.5
H4Ab C4A H4Aa 109.5
H4Ac C4A C3A 109.5
H4Ac C4A H4Aa 109.5
H4Ac C4A H4Ab 109.5
H5Aa C5A C3A 109.5
H5Ab C5A C3A 109.5
H5Ab C5A H5Aa 109.5
H5Ac C5A C3A 109.5
H5Ac C5A H5Aa 109.5
H5Ac C5A H5Ab 109.5
H6Aa C6A C3A 109.5
H6Ab C6A C3A 109.5
H6Ab C6A H6Aa 109.5
H6Ac C6A C3A 109.5
H6Ac C6A H6Aa 109.5
H6Ac C6A H6Ab 109.5
C1A C7A O3A 113.29(8)
H7Aa C7A O3A 108.92(5)
H7Aa C7A C1A 108.92(6)
H7Ab C7A O3A 108.92(5)
H7Ab C7A C1A 108.92(6)
H7Ab C7A H7Aa 107.7
O4A C8A O3A 122.82(10)
C9A C8A O3A 111.14(9)
C9A C8A O4A 126.03(10)
C10A C9A C8A 108.65(9)
C11A C9A C8A 108.99(9)
C11A C9A C10A 110.49(10)
C12A C9A C8A 109.00(9)
C12A C9A C10A 110.01(10)
C12A C9A C11A 109.66(10)
H10d C10A C9A 109.5
H10e C10A C9A 109.5
H10e C10A H10d 109.5
H10f C10A C9A 109.5
H10f C10A H10d 109.5
H10f C10A H10e 109.5
H11d C11A C9A 109.5
H11e C11A C9A 109.5
H11e C11A H11d 109.5
H11f C11A C9A 109.5
H11f C11A H11d 109.5
H11f C11A H11e 109.5
H12d C12A C9A 109.5
H12e C12A C9A 109.5
H12e C12A H12d 109.5
H12f C12A C9A 109.5
H12f C12A H12d 109.5
H12f C12A H12e 109.5
H13A C13A C1A 107.80(6)
C14A C13A C1A 113.32(8)
C14A C13A H13A 107.80(6)
C19A C13A C1A 108.42(8)
C19A C13A H13A 107.80(5)
C19A C13A C14A 111.48(8)
H14c C14A C13A 108.52(5)
H14d C14A C13A 108.52(5)
H14d C14A H14c 107.5
C15A C14A C13A 115.00(9)
C15A C14A H14c 108.52(6)
C15A C14A H14d 108.52(6)
O6A C15A O5A 106.16(8)
C14A C15A O5A 110.65(8)
C14A C15A O6A 108.40(9)
C18A C15A O5A 108.30(9)
C18A C15A O6A 111.74(9)
C18A C15A C14A 111.47(9)
H16c C16A O6A 111.19(6)
H16d C16A O6A 111.19(7)
H16d C16A H16c 109.1
C17A C16A O6A 102.87(10)
C17A C16A H16c 111.19(7)
C17A C16A H16d 111.19(7)
C16A C17A O5A 103.61(10)
H17c C17A O5A 111.04(6)
H17c C17A C16A 111.04(7)
H17d C17A O5A 111.04(6)
H17d C17A C16A 111.04(7)
H17d C17A H17c 109.0
H18d C18A C15A 109.5
H18e C18A C15A 109.5
H18e C18A H18d 109.5
H18f C18A C15A 109.5
H18f C18A H18d 109.5
H18f C18A H18e 109.5
C20A C19A C13A 119.30(10)
C24A C19A C13A 122.34(9)
C24A C19A C20A 118.36(10)
H20A C20A C19A 119.59(7)
C21A C20A C19A 120.83(11)
C21A C20A H20A 119.59(7)
H21A C21A C20A 119.78(7)
C22A C21A C20A 120.44(11)
C22A C21A H21A 119.78(7)
H22A C22A C21A 120.34(7)
C23A C22A C21A 119.32(11)
C23A C22A H22A 120.34(7)
H23A C23A C22A 119.78(7)
C24A C23A C22A 120.44(11)
C24A C23A H23A 119.78(7)
C23A C24A C19A 120.60(10)
H24A C24A C19A 119.70(6)
H24A C24A C23A 119.70(7)

loop_
_geom_bond_atom_site_label_1
_geom_bond_atom_site_label_2
_geom_bond_distance
N1 O1 1.4453(11)
N1 C1 1.2765(14)
O1 C2 1.3615(13)
O2 C2 1.1975(13)
O3 C7 1.4369(12)
O3 C8 1.3576(13)
O4 C8 1.2036(13)
O5 C15 1.4318(13)
O5 C17 1.4304(16)
O6 C15 1.4237(14)
O6 C16 1.4299(15)
C1 C7 1.5074(15)
C1 C13 1.5173(14)
C2 C3 1.5257(15)
C3 C4 1.5285(16)
C3 C5 1.5302(16)
C3 C6 1.5369(16)
C4 H4a 0.9800
C4 H4b 0.9800
C4 H4c 0.9800
C5 H5a 0.9800
C5 H5b 0.9800
C5 H5c 0.9800
C6 H6a 0.9800
C6 H6b 0.9800
C6 H6c 0.9800
C7 H7a 0.9900
C7 H7b 0.9900
C8 C9 1.5181(15)
C9 C10 1.5357(15)
C9 C11 1.5270(15)
C9 C12 1.5347(15)
C10 H10a 0.9800
C10 H10b 0.9800
C10 H10c 0.9800
C11 H11a 0.9800
C11 H11b 0.9800
C11 H11c 0.9800
C12 H12a 0.9800
C12 H12b 0.9800
C12 H12c 0.9800
C13 H13 1.0000
C13 C14 1.5356(14)
C13 C19 1.5307(14)
C14 H14a 0.9900
C14 H14b 0.9900
C14 C15 1.5165(15)
C15 C18 1.5169(15)
C16 H16a 0.9900
C16 H16b 0.9900
C16 C17 1.508(2)
C17 H17a 0.9900
C17 H17b 0.9900
C18 H18a 0.9800
C18 H18b 0.9800
C18 H18c 0.9800
C19 C20 1.3945(16)
C19 C24 1.3924(16)
C20 H20 0.9500
C20 C21 1.3882(17)
C21 H21 0.9500
C21 C22 1.3863(19)
C22 H22 0.9500
C22 C23 1.3848(19)
C23 H23 0.9500
C23 C24 1.3868(17)
C24 H24 0.9500
N1A O1A 1.4487(11)
N1A C1A 1.2765(14)
O1A C2A 1.3637(13)
O2A C2A 1.1970(13)
O3A C7A 1.4357(12)
O3A C8A 1.3561(13)
O4A C8A 1.2020(13)
O5A C15A 1.4352(13)
O5A C17A 1.4301(15)
O6A C15A 1.4208(13)
O6A C16A 1.4303(15)
C1A C7A 1.5085(15)
C1A C13A 1.5181(14)
C2A C3A 1.5253(15)
C3A C4A 1.5301(16)
C3A C5A 1.5301(15)
C3A C6A 1.5377(15)
C4A H4Aa 0.9800
C4A H4Ab 0.9800
C4A H4Ac 0.9800
C5A H5Aa 0.9800
C5A H5Ab 0.9800
C5A H5Ac 0.9800
C6A H6Aa 0.9800
C6A H6Ab 0.9800
C6A H6Ac 0.9800
C7A H7Aa 0.9900
C7A H7Ab 0.9900
C8A C9A 1.5189(15)
C9A C10A 1.5322(15)
C9A C11A 1.5269(15)
C9A C12A 1.5324(15)
C10A H10d 0.9800
C10A H10e 0.9800
C10A H10f 0.9800
C11A H11d 0.9800
C11A H11e 0.9800
C11A H11f 0.9800
C12A H12d 0.9800
C12A H12e 0.9800
C12A H12f 0.9800
C13A H13A 1.0000
C13A C14A 1.5384(14)
C13A C19A 1.5316(14)
C14A H14c 0.9900
C14A H14d 0.9900
C14A C15A 1.5165(15)
C15A C18A 1.5210(15)
C16A H16c 0.9900
C16A H16d 0.9900
C16A C17A 1.508(2)
C17A H17c 0.9900
C17A H17d 0.9900
C18A H18d 0.9800
C18A H18e 0.9800
C18A H18f 0.9800
C19A C20A 1.3946(15)
C19A C24A 1.3945(15)
C20A H20A 0.9500
C20A C21A 1.3867(16)
C21A H21A 0.9500
C21A C22A 1.3846(18)
C22A H22A 0.9500
C22A C23A 1.3850(17)
C23A H23A 0.9500
C23A C24A 1.3913(16)
C24A H24A 0.9500
